data_1100334
loop_
_publ_author_name
'Wolff, J. Jens'
'Frenking, Gernot'
'Harms, Klaus'

_publ_section_title
;
 The Conformational Behaviour of 10-Substituted Spiro[4.5]decanes
;
_journal_coden_ASTM CHBEAM
_journal_issue 3
_journal_name_full 'Chemische Berichte'
_journal_page_first 551
_journal_page_last 561
_journal_paper_doi 10.1002/cber.19911240322
_journal_volume 124
_journal_year 1991
_chemical_formula_sum 'C12 H22 O2'
_space_group_IT_number 14
_symmetry_cell_setting monoclinic
_symmetry_space_group_name_Hall '-P 2yn'
_symmetry_space_group_name_H-M 'P 1 21/n 1'
_cell_angle_alpha 90
_cell_angle_beta 94.90(1)
_cell_angle_gamma 90
_cell_formula_units_Z 4
_cell_length_a 6.326(1)
_cell_length_b 11.667(1)
_cell_length_c 15.709(2)
_cod_original_sg_symbol_H-M 'P 21/n'
_cod_database_code 1100334

loop_
_symmetry_equiv_pos_site_id
_symmetry_equiv_pos_as_xyz
1 x,y,z
2 1/2-x,1/2+y,1/2-z
3 -x,-y,-z
4 -1/2+x,-1/2-y,-1/2+z

loop_
_atom_site_label
_atom_site_type_symbol
_atom_site_fract_x
_atom_site_fract_y
_atom_site_fract_z
O1 O 0.03798(22) 0.49861(11) 0.88800(8)
O2 O 0.15177(21) 0.34604(10) 0.81316(7)
C1 C 0.08752(32) 0.37948(16) 0.89525(11)
C2 C 0.27308(35) 0.35715(17) 0.96209(12)
C3 C 0.31695(37) 0.22896(18) 0.97261(13)
C4 C 0.12159(39) 0.16293(19) 0.99372(13)
C5 C -0.06411(38) 0.18600(18) 0.92836(13)
C6 C -0.10687(35) 0.31457(17) 0.91783(13)
C7 C 0.11186(32) 0.54326(16) 0.81055(11)
C8 C 0.09224(32) 0.43591(15) 0.75211(11)
C9 C -0.03387(41) 0.64217(18) 0.78200(15)
C10 C 0.33892(37) 0.58649(19) 0.82725(14)
C11 C 0.24724(40) 0.43245(18) 0.68326(13)
C12 C -0.13192(37) 0.41553(19) 0.71206(14)
H1 H 0.4047(37) 0.3973(20) 0.9482(14)
H2 H 0.2299(37) 0.3882(19) 1.0179(15)
H3 H 0.4410(36) 0.2140(19) 1.0178(15)
H4 H 0.3585(36) 0.1966(19) 0.9191(15)
H5 H 0.1630(36) 0.0798(20) 0.9963(14)
H6 H 0.0885(35) 0.192(2) 1.0493(14)
H7 H -0.0315(36) 0.1534(19) 0.8702(14)
H8 H -0.1986(38) 0.1460(19) 0.9441(14)
H9 H -0.2198(39) 0.3269(19) 0.8737(15)
H10 H -0.1436(36) 0.3459(19) 0.9706(16)
H11 H 0.3819(36) 0.635(2) 0.7766(15)
H12 H 0.4365(39) 0.5233(20) 0.8389(14)
H13 H 0.3527(37) 0.6369(19) 0.8772(15)
H14 H -0.1848(39) 0.6172(20) 0.7751(14)
H15 H 0.0076(36) 0.6737(19) 0.7271(15)
H16 H -0.0284(35) 0.704(2) 0.8237(15)
H17 H -0.1396(34) 0.3371(21) 0.6903(13)
H18 H 0.3961(40) 0.4295(19) 0.7088(14)
H19 H 0.2332(36) 0.5034(19) 0.6444(14)
H20 H -0.2349(41) 0.4267(18) 0.7541(15)
H21 H -0.1619(37) 0.4695(20) 0.6620(16)
H22 H 0.2248(35) 0.3599(20) 0.6504(14)

loop_
_atom_type_symbol
_atom_type_radius_bond
C 0.68
H 0.23
O 0.68
